data_2231499
loop_
_publ_author_name
'Guo, Huan-Mei'

_publ_section_title
;
 6-Benzyl 4-ethyl
 2-chloro-5,6,7,8-tetrahydropyrido[4,3-<i>d</i>]pyrimidine-4,6-dicarboxylate
;
_journal_coeditor_code HB6350
_journal_issue 9
_journal_name_full 'Acta Crystallographica Section E'
_journal_page_first o2516
_journal_paper_doi 10.1107/S1600536811034313
_journal_volume 67
_journal_year 2011
_chemical_formula_iupac 'C18 H18 Cl N3 O4'
_chemical_formula_moiety 'C18 H18 Cl N3 O4'
_chemical_formula_sum 'C18 H18 Cl N3 O4'
_chemical_formula_weight 375.80
_chemical_name_systematic
;
6-Benzyl 4-ethyl
2-chloro-5,6,7,8-tetrahydropyrido[4,3-<i>d</i>]pyrimidine-4,6-dicarboxylate
;
_space_group_IT_number 14
_symmetry_cell_setting monoclinic
_symmetry_space_group_name_Hall '-P 2ybc'
_symmetry_space_group_name_H-M 'P 1 21/c 1'
_atom_sites_solution_hydrogens geom
_atom_sites_solution_primary direct
_atom_sites_solution_secondary difmap
_audit_creation_method SHELXL-97
_cell_angle_alpha 90.00
_cell_angle_beta 119.820(4)
_cell_angle_gamma 90.00
_cell_formula_units_Z 4
_cell_length_a 11.530(2)
_cell_length_b 12.384(2)
_cell_length_c 14.010(3)
_cell_measurement_reflns_used 6088
_cell_measurement_temperature 173(2)
_cell_measurement_theta_max 27.48
_cell_measurement_theta_min 1.64
_cell_volume 1735.6(6)
_computing_cell_refinement 'CrystalClear (Rigaku, 2007)'
_computing_data_collection 'CrystalClear (Rigaku, 2007)'
_computing_data_reduction 'CrystalClear (Rigaku, 2007)'
_computing_molecular_graphics 'SHELXTL (Sheldrick, 2008)'
_computing_publication_material 'SHELXTL (Sheldrick, 2008)'
_computing_structure_refinement 'SHELXL97 (Sheldrick, 2008)'
_computing_structure_solution 'SHELXS97 (Sheldrick, 2008)'
_diffrn_ambient_temperature 173(2)
_diffrn_measured_fraction_theta_full 0.989
_diffrn_measured_fraction_theta_max 0.989
_diffrn_measurement_device_type 'MM007-HF CCD (Saturn 724+)'
_diffrn_measurement_method '\w scans at fixed \c = 45\%'
_diffrn_radiation_monochromator Confocal
_diffrn_radiation_source 'rotating anode'
_diffrn_radiation_type MoK\a
_diffrn_radiation_wavelength 0.71073
_diffrn_reflns_av_R_equivalents 0.0383
_diffrn_reflns_av_sigmaI/netI 0.0411
_diffrn_reflns_limit_h_max 12
_diffrn_reflns_limit_h_min -14
_diffrn_reflns_limit_k_max 16
_diffrn_reflns_limit_k_min -12
_diffrn_reflns_limit_l_max 18
_diffrn_reflns_limit_l_min -16
_diffrn_reflns_number 8909
_diffrn_reflns_theta_full 27.47
_diffrn_reflns_theta_max 27.47
_diffrn_reflns_theta_min 2.04
_exptl_absorpt_coefficient_mu 0.250
_exptl_absorpt_correction_T_max 0.9611
_exptl_absorpt_correction_T_min 0.9447
_exptl_absorpt_correction_type multi-scan
_exptl_absorpt_process_details '(CrystalClear; Rigaku, 2007)'
_exptl_crystal_colour colorless
_exptl_crystal_density_diffrn 1.438
_exptl_crystal_density_method 'not measured'
_exptl_crystal_description block
_exptl_crystal_F_000 784
_exptl_crystal_size_max 0.23
_exptl_crystal_size_mid 0.20
_exptl_crystal_size_min 0.16
_refine_diff_density_max 0.650
_refine_diff_density_min -0.698
_refine_ls_extinction_method none
_refine_ls_goodness_of_fit_ref 1.094
_refine_ls_hydrogen_treatment constr
_refine_ls_matrix_type full
_refine_ls_number_parameters 236
_refine_ls_number_reflns 3925
_refine_ls_number_restraints 0
_refine_ls_restrained_S_all 1.094
_refine_ls_R_factor_all 0.0652
_refine_ls_R_factor_gt 0.0580
_refine_ls_shift/su_max 0.000
_refine_ls_shift/su_mean 0.000
_refine_ls_structure_factor_coef Fsqd
_refine_ls_weighting_details 'calc w=1/[\s^2^(Fo^2^)+(0.0565P)^2^+1.1725P] where P=(Fo^2^+2Fc^2^)/3'
_refine_ls_weighting_scheme calc
_refine_ls_wR_factor_gt 0.1365
_refine_ls_wR_factor_ref 0.1420
_reflns_number_gt 3518
_reflns_number_total 3925
_reflns_threshold_expression I>2\s(I)
_cod_data_source_file hb6350.cif
_cod_data_source_block I
_cod_original_sg_symbol_H-M 'P 21/c'
_cod_database_code 2231499
_cod_database_fobs_code 2231499

loop_
_symmetry_equiv_pos_as_xyz
'x, y, z'
'-x, y+1/2, -z+1/2'
'-x, -y, -z'
'x, -y-1/2, z-1/2'

loop_
_atom_site_type_symbol
_atom_site_label
_atom_site_fract_x
_atom_site_fract_y
_atom_site_fract_z
_atom_site_U_iso_or_equiv
_atom_site_adp_type
_atom_site_calc_flag
_atom_site_refinement_flags
_atom_site_occupancy
_atom_site_symmetry_multiplicity
Cl Cl1 0.70799(5) 0.21924(5) 0.19746(6) 0.0470(2) Uani d . 1 1
O O1 0.11289(14) 0.13056(12) 0.00647(13) 0.0367(4) Uani d . 1 1
O O2 0.29267(15) 0.02745(12) 0.10881(13) 0.0405(4) Uani d . 1 1
O O3 0.04486(14) 0.60281(12) -0.14053(12) 0.0329(3) Uani d . 1 1
O O4 -0.02266(14) 0.43250(12) -0.20318(12) 0.0349(4) Uani d . 1 1
N N1 0.51941(17) 0.36384(15) 0.13641(14) 0.0320(4) Uani d . 1 1
N N2 0.45847(16) 0.17871(14) 0.12649(14) 0.0299(4) Uani d . 1 1
N N3 0.12864(17) 0.46466(14) -0.02346(14) 0.0316(4) Uani d . 1 1
C C1 0.5421(2) 0.25868(18) 0.14647(17) 0.0315(4) Uani d . 1 1
C C2 0.33018(19) 0.20875(16) 0.08209(15) 0.0256(4) Uani d . 1 1
C C3 0.28806(18) 0.31618(16) 0.05975(14) 0.0246(4) Uani d . 1 1
C C4 0.3906(2) 0.39277(17) 0.09374(16) 0.0280(4) Uani d . 1 1
C C5 0.14314(19) 0.35043(16) 0.00482(16) 0.0282(4) Uani d . 1 1
H H5A 0.0904 0.3072 -0.0627 0.034 Uiso calc R 1 1
H H5B 0.1076 0.3363 0.0550 0.034 Uiso calc R 1 1
C C6 0.2223(2) 0.53565(17) 0.06382(17) 0.0353(5) Uani d . 1 1
H H6A 0.2174 0.5234 0.1315 0.042 Uiso calc R 1 1
H H6B 0.1992 0.6120 0.0415 0.042 Uiso calc R 1 1
C C7 0.3628(2) 0.51207(17) 0.08584(19) 0.0365(5) Uani d . 1 1
H H7A 0.3741 0.5431 0.0258 0.044 Uiso calc R 1 1
H H7B 0.4284 0.5473 0.1555 0.044 Uiso calc R 1 1
C C8 0.2320(2) 0.11846(16) 0.06036(16) 0.0280(4) Uani d . 1 1
C C9 0.2049(2) -0.0631(2) 0.0968(2) 0.0466(6) Uani d . 1 1
H H9A 0.1219 -0.0353 0.0924 0.056 Uiso calc R 1 1
H H9B 0.2500 -0.1104 0.1623 0.056 Uiso calc R 1 1
C C10 0.1705(3) -0.1273(2) -0.0041(2) 0.0520(7) Uani d . 1 1
H H10A 0.1185 -0.0824 -0.0694 0.078 Uiso calc R 1 1
H H10B 0.1175 -0.1905 -0.0072 0.078 Uiso calc R 1 1
H H10C 0.2528 -0.1511 -0.0019 0.078 Uiso calc R 1 1
C C11 0.04534(18) 0.49442(17) -0.12869(16) 0.0279(4) Uani d . 1 1
C C12 -0.0290(2) 0.6427(2) -0.25290(18) 0.0364(5) Uani d . 1 1
H H12A -0.0266 0.5874 -0.3030 0.044 Uiso calc R 1 1
H H12B 0.0157 0.7083 -0.2592 0.044 Uiso calc R 1 1
C C13 -0.1726(2) 0.66913(17) -0.28908(16) 0.0293(4) Uani d . 1 1
C C14 -0.2715(2) 0.59019(18) -0.32842(17) 0.0343(5) Uani d . 1 1
H H14 -0.2482 0.5171 -0.3310 0.041 Uiso calc R 1 1
C C15 -0.4040(2) 0.6170(2) -0.36400(18) 0.0390(5) Uani d . 1 1
H H15 -0.4707 0.5624 -0.3894 0.047 Uiso calc R 1 1
C C16 -0.4380(2) 0.7237(2) -0.36211(18) 0.0388(5) Uani d . 1 1
H H16 -0.5285 0.7426 -0.3874 0.047 Uiso calc R 1 1
C C17 -0.3409(2) 0.8033(2) -0.32367(18) 0.0370(5) Uani d . 1 1
H H17 -0.3647 0.8766 -0.3228 0.044 Uiso calc R 1 1
C C18 -0.2084(2) 0.77566(18) -0.28631(17) 0.0321(4) Uani d . 1 1
H H18 -0.1416 0.8302 -0.2586 0.039 Uiso calc R 1 1

loop_
_atom_site_aniso_label
_atom_site_aniso_U_11
_atom_site_aniso_U_22
_atom_site_aniso_U_33
_atom_site_aniso_U_12
_atom_site_aniso_U_13
_atom_site_aniso_U_23
Cl1 0.0225(3) 0.0441(3) 0.0666(4) -0.0014(2) 0.0163(3) -0.0168(3)
O1 0.0234(7) 0.0309(8) 0.0474(9) -0.0025(6) 0.0112(6) 0.0032(7)
O2 0.0296(8) 0.0273(8) 0.0499(9) -0.0021(6) 0.0085(7) 0.0081(7)
O3 0.0283(7) 0.0276(7) 0.0328(7) 0.0048(6) 0.0077(6) 0.0067(6)
O4 0.0286(7) 0.0335(8) 0.0307(7) 0.0053(6) 0.0057(6) -0.0014(6)
N1 0.0244(8) 0.0322(9) 0.0354(9) -0.0054(7) 0.0118(7) -0.0068(7)
N2 0.0231(8) 0.0311(9) 0.0313(8) -0.0004(7) 0.0103(7) -0.0049(7)
N3 0.0283(9) 0.0249(9) 0.0290(8) 0.0018(7) 0.0047(7) 0.0018(7)
C1 0.0221(9) 0.0352(11) 0.0329(10) -0.0015(8) 0.0105(8) -0.0072(9)
C2 0.0228(9) 0.0274(10) 0.0226(8) -0.0002(7) 0.0083(7) -0.0005(7)
C3 0.0222(9) 0.0273(9) 0.0212(8) -0.0019(7) 0.0083(7) -0.0002(7)
C4 0.0266(9) 0.0289(10) 0.0249(9) -0.0033(8) 0.0100(8) -0.0025(8)
C5 0.0223(9) 0.0274(10) 0.0291(10) 0.0014(8) 0.0083(8) 0.0033(8)
C6 0.0347(11) 0.0264(10) 0.0312(10) 0.0027(8) 0.0061(9) -0.0025(8)
C7 0.0314(11) 0.0259(10) 0.0397(12) -0.0054(9) 0.0084(9) -0.0023(9)
C8 0.0268(10) 0.0259(10) 0.0278(9) -0.0012(8) 0.0110(8) 0.0004(7)
C9 0.0371(12) 0.0343(12) 0.0531(14) -0.0074(10) 0.0108(11) 0.0146(11)
C10 0.0436(14) 0.0340(13) 0.0746(18) -0.0014(11) 0.0264(13) -0.0056(12)
C11 0.0208(9) 0.0292(10) 0.0312(10) 0.0027(8) 0.0110(8) 0.0012(8)
C12 0.0275(11) 0.0420(13) 0.0359(11) 0.0062(9) 0.0130(9) 0.0148(9)
C13 0.0252(9) 0.0332(11) 0.0262(9) 0.0037(8) 0.0103(8) 0.0092(8)
C14 0.0298(10) 0.0340(11) 0.0331(10) 0.0035(9) 0.0110(9) 0.0066(9)
C15 0.0290(11) 0.0460(13) 0.0351(11) -0.0053(10) 0.0107(9) 0.0017(10)
C16 0.0256(10) 0.0527(14) 0.0339(11) 0.0078(10) 0.0116(9) 0.0047(10)
C17 0.0362(11) 0.0393(12) 0.0343(11) 0.0076(10) 0.0167(9) 0.0036(9)
C18 0.0292(10) 0.0344(11) 0.0294(10) -0.0010(9) 0.0120(8) 0.0053(8)

loop_
_atom_type_symbol
_atom_type_description
_atom_type_scat_dispersion_real
_atom_type_scat_dispersion_imag
_atom_type_scat_source
C C 0.0033 0.0016 'International Tables Vol C Tables 4.2.6.8 and 6.1.1.4'
H H 0.0000 0.0000 'International Tables Vol C Tables 4.2.6.8 and 6.1.1.4'
Cl Cl 0.1484 0.1585 'International Tables Vol C Tables 4.2.6.8 and 6.1.1.4'
N N 0.0061 0.0033 'International Tables Vol C Tables 4.2.6.8 and 6.1.1.4'
O O 0.0106 0.0060 'International Tables Vol C Tables 4.2.6.8 and 6.1.1.4'

loop_
_geom_angle_atom_site_label_1
_geom_angle_atom_site_label_2
_geom_angle_atom_site_label_3
_geom_angle
C8 O2 C9 115.82(17)
C11 O3 C12 115.75(17)
C1 N1 C4 115.24(17)
C1 N2 C2 114.46(18)
C11 N3 C5 119.03(17)
C11 N3 C6 125.44(18)
C5 N3 C6 114.90(16)
N2 C1 N1 129.44(19)
N2 C1 Cl1 114.57(16)
N1 C1 Cl1 115.97(16)
N2 C2 C3 123.25(18)
N2 C2 C8 115.55(17)
C3 C2 C8 121.17(17)
C2 C3 C4 115.31(18)
C2 C3 C5 123.65(17)
C4 C3 C5 121.03(18)
N1 C4 C3 121.96(19)
N1 C4 C7 116.26(18)
C3 C4 C7 121.77(18)
N3 C5 C3 111.06(16)
N3 C5 H5A 109.4
C3 C5 H5A 109.4
N3 C5 H5B 109.4
C3 C5 H5B 109.4
H5A C5 H5B 108.0
N3 C6 C7 108.99(18)
N3 C6 H6A 109.9
C7 C6 H6A 109.9
N3 C6 H6B 109.9
C7 C6 H6B 109.9
H6A C6 H6B 108.3
C4 C7 C6 111.75(18)
C4 C7 H7A 109.3
C6 C7 H7A 109.3
C4 C7 H7B 109.3
C6 C7 H7B 109.3
H7A C7 H7B 107.9
O1 C8 O2 125.15(19)
O1 C8 C2 122.78(18)
O2 C8 C2 112.07(16)
O2 C9 C10 111.1(2)
O2 C9 H9A 109.4
C10 C9 H9A 109.4
O2 C9 H9B 109.4
C10 C9 H9B 109.4
H9A C9 H9B 108.0
C9 C10 H10A 109.5
C9 C10 H10B 109.5
H10A C10 H10B 109.5
C9 C10 H10C 109.5
H10A C10 H10C 109.5
H10B C10 H10C 109.5
O4 C11 N3 124.76(19)
O4 C11 O3 124.00(18)
N3 C11 O3 111.23(17)
O3 C12 C13 113.06(17)
O3 C12 H12A 109.0
C13 C12 H12A 109.0
O3 C12 H12B 109.0
C13 C12 H12B 109.0
H12A C12 H12B 107.8
C18 C13 C14 118.86(19)
C18 C13 C12 119.29(19)
C14 C13 C12 121.8(2)
C13 C14 C15 120.8(2)
C13 C14 H14 119.6
C15 C14 H14 119.6
C16 C15 C14 119.5(2)
C16 C15 H15 120.3
C14 C15 H15 120.3
C15 C16 C17 120.4(2)
C15 C16 H16 119.8
C17 C16 H16 119.8
C16 C17 C18 119.8(2)
C16 C17 H17 120.1
C18 C17 H17 120.1
C13 C18 C17 120.7(2)
C13 C18 H18 119.7
C17 C18 H18 119.7

loop_
_geom_bond_atom_site_label_1
_geom_bond_atom_site_label_2
_geom_bond_distance
Cl1 C1 1.746(2)
O1 C8 1.203(2)
O2 C8 1.322(2)
O2 C9 1.463(3)
O3 C11 1.352(2)
O3 C12 1.454(2)
O4 C11 1.216(2)
N1 C1 1.322(3)
N1 C4 1.344(3)
N2 C1 1.312(3)
N2 C2 1.341(2)
N3 C11 1.350(2)
N3 C5 1.456(3)
N3 C6 1.456(3)
C2 C3 1.397(3)
C2 C8 1.510(3)
C3 C4 1.402(3)
C3 C5 1.512(3)
C4 C7 1.504(3)
C5 H5A 0.9900
C5 H5B 0.9900
C6 C7 1.519(3)
C6 H6A 0.9900
C6 H6B 0.9900
C7 H7A 0.9900
C7 H7B 0.9900
C9 C10 1.493(4)
C9 H9A 0.9900
C9 H9B 0.9900
C10 H10A 0.9800
C10 H10B 0.9800
C10 H10C 0.9800
C12 C13 1.508(3)
C12 H12A 0.9900
C12 H12B 0.9900
C13 C18 1.389(3)
C13 C14 1.391(3)
C14 C15 1.392(3)
C14 H14 0.9500
C15 C16 1.383(3)
C15 H15 0.9500
C16 C17 1.383(3)
C16 H16 0.9500
C17 C18 1.389(3)
C17 H17 0.9500
C18 H18 0.9500

loop_
_geom_torsion_atom_site_label_1
_geom_torsion_atom_site_label_2
_geom_torsion_atom_site_label_3
_geom_torsion_atom_site_label_4
_geom_torsion
C2 N2 C1 N1 5.3(3)
C2 N2 C1 Cl1 -176.77(14)
C4 N1 C1 N2 -4.1(3)
C4 N1 C1 Cl1 177.96(14)
C1 N2 C2 C3 -0.7(3)
C1 N2 C2 C8 -178.82(17)
N2 C2 C3 C4 -4.1(3)
C8 C2 C3 C4 173.94(17)
N2 C2 C3 C5 177.00(18)
C8 C2 C3 C5 -5.0(3)
C1 N1 C4 C3 -1.7(3)
C1 N1 C4 C7 177.53(19)
C2 C3 C4 N1 5.3(3)
C5 C3 C4 N1 -175.74(18)
C2 C3 C4 C7 -173.87(18)
C5 C3 C4 C7 5.1(3)
C11 N3 C5 C3 124.66(19)
C6 N3 C5 C3 -46.7(2)
C2 C3 C5 N3 -170.82(17)
C4 C3 C5 N3 10.3(3)
C11 N3 C6 C7 -104.5(2)
C5 N3 C6 C7 66.2(2)
N1 C4 C7 C6 -165.93(18)
C3 C4 C7 C6 13.3(3)
N3 C6 C7 C4 -46.0(2)
C9 O2 C8 O1 -1.8(3)
C9 O2 C8 C2 177.02(18)
N2 C2 C8 O1 -168.70(19)
C3 C2 C8 O1 13.1(3)
N2 C2 C8 O2 12.5(2)
C3 C2 C8 O2 -165.70(18)
C8 O2 C9 C10 89.1(3)
C5 N3 C11 O4 1.8(3)
C6 N3 C11 O4 172.3(2)
C5 N3 C11 O3 -179.43(17)
C6 N3 C11 O3 -9.0(3)
C12 O3 C11 O4 -8.4(3)
C12 O3 C11 N3 172.86(17)
C11 O3 C12 C13 91.6(2)
O3 C12 C13 C18 98.8(2)
O3 C12 C13 C14 -83.2(3)
C18 C13 C14 C15 -0.3(3)
C12 C13 C14 C15 -178.33(19)
C13 C14 C15 C16 1.3(3)
C14 C15 C16 C17 -1.0(3)
C15 C16 C17 C18 -0.3(3)
C14 C13 C18 C17 -1.0(3)
C12 C13 C18 C17 177.13(19)
C16 C17 C18 C13 1.2(3)

loop_
_cod_related_entry_id
_cod_related_entry_database
_cod_related_entry_code
1 ChemSpider 29358361
